data_2209070
loop_
_publ_author_name
'Yun-Feng Chen'
'Mei Xu'
'An-Xin Wu'

_publ_section_title
;Diethyl
 5,10-dihydro-6-iodo-4,11-dioxo-<i>cis</i>-1<i>H</i>,3<i>H</i>,4<i>H</i>,11<i>H</i>-2-oxa-3a,4a,10a,11a-tetraazabenz[<i>f</i>]indeno[2,1,7-<i>ija</i>]azulene-11b,11c-dicarboxylate
;
_journal_coeditor_code AT2031
_journal_issue 6
_journal_name_full 'Acta Crystallographica Section E'
_journal_page_first o2254
_journal_page_last o2255
_journal_paper_doi 10.1107/S1600536806016011
_journal_volume 62
_journal_year 2006
_chemical_formula_iupac 'C20 H21 I N4 O7'
_chemical_formula_moiety 'C20 H21 I N4 O7'
_chemical_formula_sum 'C20 H21 I N4 O7'
_chemical_formula_weight 556.31
_chemical_name_systematic
;
Diethyl
5,10-dihydro-6-iodo-4,11-dioxo-cis-1H,3H,4H,11H-2-oxa-3a,4a,10a,11a-
tetraazazbenz[<i>f</i>]indeno[2,1,7-ija]azulene-11b,11c-dicarboxylate
;
_space_group_IT_number 61
_symmetry_cell_setting orthorhombic
_symmetry_space_group_name_Hall '-P 2ac 2ab'
_symmetry_space_group_name_H-M 'P b c a'
_atom_sites_solution_hydrogens geom
_atom_sites_solution_primary direct
_atom_sites_solution_secondary difmap
_audit_creation_method SHELXL-97
_cell_angle_alpha 90.00
_cell_angle_beta 90.00
_cell_angle_gamma 90.00
_cell_formula_units_Z 8
_cell_length_a 15.533(6)
_cell_length_b 11.414(5)
_cell_length_c 24.006(10)
_cell_measurement_reflns_used 4829
_cell_measurement_temperature 292(2)
_cell_measurement_theta_max 19.69
_cell_measurement_theta_min 2.37
_cell_volume 4256(3)
_computing_cell_refinement 'SAINT-Plus (Bruker,  2001)'
_computing_data_collection 'SMART (Bruker, 2001)'
_computing_data_reduction SAINT-Plus
_computing_molecular_graphics 'PLATON (Spek, 2003)'
_computing_publication_material PLATON
_computing_structure_refinement 'SHELXL97 (Sheldrick, 1997)'
_computing_structure_solution 'SHELXS97 (Sheldrick, 1997)'
_diffrn_ambient_temperature 292(2)
_diffrn_measured_fraction_theta_full 0.996
_diffrn_measured_fraction_theta_max 0.996
_diffrn_measurement_device_type 'Bruker APEX CCD area-detector'
_diffrn_measurement_method '\f and \w'
_diffrn_radiation_monochromator graphite
_diffrn_radiation_source 'fine-focus sealed tube'
_diffrn_radiation_type 'Mo K\a'
_diffrn_radiation_wavelength 0.71073
_diffrn_reflns_av_R_equivalents 0.1343
_diffrn_reflns_av_sigmaI/netI 0.0746
_diffrn_reflns_limit_h_max 20
_diffrn_reflns_limit_h_min -20
_diffrn_reflns_limit_k_max 14
_diffrn_reflns_limit_k_min -14
_diffrn_reflns_limit_l_max 31
_diffrn_reflns_limit_l_min -31
_diffrn_reflns_number 46045
_diffrn_reflns_theta_full 27.49
_diffrn_reflns_theta_max 27.49
_diffrn_reflns_theta_min 1.70
_exptl_absorpt_coefficient_mu 1.556
_exptl_absorpt_correction_type none
_exptl_crystal_colour colorless
_exptl_crystal_density_diffrn 1.736
_exptl_crystal_density_method 'not measured'
_exptl_crystal_description block
_exptl_crystal_F_000 2224
_exptl_crystal_size_max 0.10
_exptl_crystal_size_mid 0.05
_exptl_crystal_size_min 0.02
_refine_diff_density_max 0.971
_refine_diff_density_min -0.921
_refine_ls_extinction_method none
_refine_ls_goodness_of_fit_ref 0.944
_refine_ls_hydrogen_treatment constr
_refine_ls_matrix_type full
_refine_ls_number_parameters 301
_refine_ls_number_reflns 4856
_refine_ls_number_restraints 2
_refine_ls_restrained_S_all 0.944
_refine_ls_R_factor_all 0.1024
_refine_ls_R_factor_gt 0.0592
_refine_ls_shift/su_max 0.001
_refine_ls_shift/su_mean 0.000
_refine_ls_structure_factor_coef Fsqd
_refine_ls_weighting_details 'calc w=1/[\s^2^(Fo^2^)+(0.075P)^2^] where P=(Fo^2^+2Fc^2^)/3'
_refine_ls_weighting_scheme calc
_refine_ls_wR_factor_gt 0.1319
_refine_ls_wR_factor_ref 0.1481
_reflns_number_gt 2978
_reflns_number_total 4856
_reflns_threshold_expression I>2\s(I)
_cod_data_source_file at2031.cif
_cod_data_source_block I
_cod_depositor_comments
;
The following automatic conversions were performed:
'_symmetry_cell_setting' value 'Orthorhombic' changed to 'orthorhombic'
according to '/home/saulius/struct/CIF-dictionaries/cif_core.dic'
dictionary named 'cif_core.dic' version 2.4.1 from 2010-06-29.

Automatic conversion script
Id: cif_fix_enum 1527 2010-12-29 10:47:43Z saulius 

The following automatic conversions were performed:

'_symmetry_cell_setting' value 'Orthorhombic' changed to
'orthorhombic' according to
/home/saulius/struct/CIF-dictionaries/cif_core.dic dictionary named
'cif_core.dic' version 2.4.1 from 2010-06-29.

Automatic conversion script
Id: cif_fix_values 1715 2011-07-08 13:25:40Z adriana 
;
_cod_database_code 2209070
_cod_database_fobs_code 2209070

loop_
_symmetry_equiv_pos_as_xyz
'x, y, z'
'-x+1/2, -y, z+1/2'
'-x, y+1/2, -z+1/2'
'x+1/2, -y+1/2, -z'
'-x, -y, -z'
'x-1/2, y, -z-1/2'
'x, -y-1/2, z-1/2'
'-x-1/2, y-1/2, z'

loop_
_atom_site_type_symbol
_atom_site_label
_atom_site_fract_x
_atom_site_fract_y
_atom_site_fract_z
_atom_site_U_iso_or_equiv
_atom_site_adp_type
_atom_site_calc_flag
_atom_site_refinement_flags
_atom_site_occupancy
_atom_site_disorder_assembly
_atom_site_disorder_group
C C1 0.1317(3) 0.6780(4) 1.0936(2) 0.0352(11) Uani d . 1 . .
C C2 0.1706(4) 0.7379(5) 1.1377(2) 0.0514(15) Uani d . 1 . .
H H2 0.1549 0.7215 1.1743 0.062 Uiso calc R 1 . .
C C3 0.2314(4) 0.8198(6) 1.1269(2) 0.0584(17) Uani d . 1 . .
H H3 0.2574 0.8599 1.1561 0.070 Uiso calc R 1 . .
C C4 0.2551(3) 0.8444(5) 1.0722(2) 0.0470(13) Uani d . 1 . .
H H4 0.2963 0.9017 1.0652 0.056 Uiso calc R 1 . .
C C5 0.2181(3) 0.7849(4) 1.02803(19) 0.0290(10) Uani d . 1 . .
C C6 0.1542(3) 0.6992(4) 1.03898(18) 0.0282(10) Uani d . 1 . .
C C7 0.1162(3) 0.6302(4) 0.98996(17) 0.0274(10) Uani d . 1 . .
H H7A 0.1624 0.5881 0.9716 0.033 Uiso calc R 1 . .
H H7B 0.0763 0.5725 1.0045 0.033 Uiso calc R 1 . .
C C8 0.2459(3) 0.8138(4) 0.9703(2) 0.0326(11) Uani d . 1 . .
H H8A 0.2895 0.8746 0.9722 0.039 Uiso calc R 1 . .
H H8B 0.2725 0.7449 0.9541 0.039 Uiso calc R 1 . .
C C9 -0.0100(3) 0.7451(4) 0.95908(18) 0.0266(10) Uani d . 1 A .
C C10 0.1498(3) 0.9652(4) 0.93250(19) 0.0283(10) Uani d . 1 A .
C C11 0.1183(3) 0.7711(4) 0.90862(17) 0.0244(9) Uani d . 1 . .
C C12 0.1670(3) 0.6994(4) 0.8643(2) 0.0328(11) Uani d . 1 . .
C C13 0.2020(4) 0.5120(5) 0.8299(2) 0.0457(13) Uani d . 1 . .
H H13A 0.1979 0.4321 0.8434 0.055 Uiso calc R 1 . .
H H13B 0.2617 0.5361 0.8324 0.055 Uiso calc R 1 . .
C C14 0.1739(4) 0.5161(6) 0.7703(2) 0.0635(18) Uani d . 1 . .
H H14A 0.1146 0.4933 0.7677 0.095 Uiso calc R 1 . .
H H14B 0.2086 0.4632 0.7487 0.095 Uiso calc R 1 . .
H H14C 0.1807 0.5943 0.7562 0.095 Uiso calc R 1 . .
C C15 0.0478(3) 0.8542(4) 0.88474(18) 0.0286(10) Uani d . 1 A .
C C16 0.0284(3) 0.8433(5) 0.8222(2) 0.0418(12) Uani d D 1 . .
C C17 -0.0194(4) 0.7153(6) 0.7512(2) 0.0608(17) Uani d . 1 . .
H H17A -0.0076 0.7835 0.7283 0.073 Uiso calc R 1 A .
H H17B 0.0161 0.6513 0.7377 0.073 Uiso calc R 1 . .
C C18 -0.1074(4) 0.6844(7) 0.7459(3) 0.082(2) Uani d . 1 A .
H H18A -0.1193 0.6174 0.7688 0.123 Uiso calc R 1 . .
H H18B -0.1198 0.6660 0.7078 0.123 Uiso calc R 1 . .
H H18C -0.1426 0.7489 0.7577 0.123 Uiso calc R 1 . .
C C19 -0.0916(3) 0.9155(4) 0.9240(2) 0.0371(12) Uani d . 1 A .
H H19A -0.1195 0.9326 0.8888 0.044 Uiso calc R 1 . .
H H19B -0.1354 0.8896 0.9501 0.044 Uiso calc R 1 . .
C C20 0.0122(4) 1.0592(4) 0.9075(3) 0.0449(13) Uani d . 1 A .
H H20A 0.0388 1.1293 0.9226 0.054 Uiso calc R 1 . .
H H20B -0.0146 1.0798 0.8724 0.054 Uiso calc R 1 . .
I I1 0.03876(3) 0.55284(4) 1.115638(16) 0.05707(18) Uani d . 1 . .
N N1 0.0717(2) 0.7007(3) 0.94882(14) 0.0227(8) Uani d . 1 . .
N N2 0.1777(2) 0.8530(3) 0.93373(15) 0.0259(8) Uani d . 1 . .
N N3 -0.0293(2) 0.8235(3) 0.91626(15) 0.0265(8) Uani d . 1 . .
N N4 0.0782(2) 0.9709(3) 0.89786(15) 0.0288(8) Uani d . 1 . .
O O1 -0.05713(19) 0.7168(3) 0.99608(14) 0.0371(8) Uani d . 1 . .
O O2 0.18354(19) 1.0479(2) 0.95556(14) 0.0354(8) Uani d . 1 . .
O O3 0.1493(2) 0.5883(3) 0.86506(14) 0.0346(8) Uani d . 1 . .
O O4 0.2156(3) 0.7454(3) 0.83333(19) 0.0789(15) Uani d . 1 . .
O O5 0.0257(10) 0.9260(6) 0.7911(3) 0.081(5) Uani d PD 0.78(2) A 1
O O5' 0.093(2) 0.871(4) 0.7905(8) 0.079(15) Uani d PD 0.22(2) A 2
O O6 0.0030(3) 0.7408(4) 0.80865(15) 0.0592(11) Uani d . 1 A .
O O7 -0.0516(2) 1.0192(3) 0.94482(16) 0.0423(9) Uani d . 1 . .

loop_
_atom_site_aniso_label
_atom_site_aniso_U_11
_atom_site_aniso_U_22
_atom_site_aniso_U_33
_atom_site_aniso_U_12
_atom_site_aniso_U_13
_atom_site_aniso_U_23
C1 0.031(3) 0.034(3) 0.041(3) 0.001(2) -0.001(2) -0.003(2)
C2 0.049(3) 0.069(4) 0.036(3) 0.003(3) 0.001(3) -0.014(3)
C3 0.051(4) 0.081(5) 0.043(3) -0.005(3) -0.013(3) -0.025(3)
C4 0.034(3) 0.044(3) 0.063(4) -0.004(2) -0.007(3) -0.011(3)
C5 0.022(2) 0.026(2) 0.039(3) 0.0061(18) -0.004(2) -0.0040(19)
C6 0.024(2) 0.024(2) 0.036(3) 0.0095(19) -0.0014(19) -0.0022(19)
C7 0.027(2) 0.022(2) 0.033(2) 0.0010(18) 0.0066(19) 0.0016(18)
C8 0.023(2) 0.020(2) 0.055(3) 0.0009(18) -0.001(2) -0.003(2)
C9 0.023(2) 0.028(2) 0.028(3) -0.0054(19) -0.0007(19) -0.0069(19)
C10 0.025(2) 0.022(2) 0.038(3) -0.0006(19) 0.010(2) 0.0010(19)
C11 0.028(2) 0.019(2) 0.026(2) -0.0046(18) 0.0044(18) -0.0026(17)
C12 0.032(3) 0.025(2) 0.042(3) -0.002(2) 0.006(2) -0.009(2)
C13 0.056(4) 0.032(3) 0.049(3) 0.016(3) 0.009(3) -0.011(2)
C14 0.078(5) 0.059(4) 0.054(4) 0.013(3) -0.002(3) -0.025(3)
C15 0.024(2) 0.028(2) 0.034(2) -0.0011(18) 0.003(2) 0.001(2)
C16 0.050(3) 0.042(3) 0.034(3) -0.009(3) -0.004(2) -0.001(2)
C17 0.070(4) 0.078(5) 0.034(3) -0.005(4) -0.007(3) -0.020(3)
C18 0.069(5) 0.102(6) 0.075(5) -0.008(4) -0.022(4) -0.013(4)
C19 0.021(2) 0.039(3) 0.051(3) 0.005(2) -0.004(2) 0.000(2)
C20 0.041(3) 0.031(3) 0.063(4) 0.011(2) -0.007(3) 0.001(3)
I1 0.0702(3) 0.0542(3) 0.0468(3) -0.01104(19) 0.01784(19) 0.00370(18)
N1 0.0233(18) 0.0168(18) 0.0281(19) -0.0018(15) 0.0048(15) -0.0001(14)
N2 0.0207(18) 0.0171(18) 0.040(2) -0.0018(15) 0.0008(15) -0.0043(16)
N3 0.0181(18) 0.032(2) 0.030(2) -0.0010(16) 0.0014(15) 0.0004(16)
N4 0.028(2) 0.0202(19) 0.038(2) -0.0022(16) -0.0005(17) 0.0009(15)
O1 0.0260(18) 0.043(2) 0.043(2) -0.0016(15) 0.0094(15) 0.0043(16)
O2 0.0319(18) 0.0226(17) 0.052(2) -0.0043(14) -0.0009(15) -0.0110(15)
O3 0.0393(19) 0.0212(16) 0.0433(19) -0.0018(14) 0.0112(16) -0.0073(14)
O4 0.092(3) 0.046(2) 0.099(4) -0.032(2) 0.067(3) -0.031(2)
O5 0.157(13) 0.047(4) 0.040(3) -0.009(5) -0.026(4) 0.012(3)
O5' 0.07(2) 0.13(3) 0.039(11) -0.05(2) 0.007(10) 0.002(13)
O6 0.083(3) 0.059(3) 0.035(2) -0.022(2) -0.009(2) -0.0035(19)
O7 0.034(2) 0.037(2) 0.056(2) 0.0098(15) 0.0013(17) -0.0056(17)

loop_
_atom_type_symbol
_atom_type_description
_atom_type_scat_dispersion_real
_atom_type_scat_dispersion_imag
_atom_type_scat_source
C C 0.0033 0.0016 'International Tables Vol C Tables 4.2.6.8 and 6.1.1.4'
H H 0.0000 0.0000 'International Tables Vol C Tables 4.2.6.8 and 6.1.1.4'
N N 0.0061 0.0033 'International Tables Vol C Tables 4.2.6.8 and 6.1.1.4'
O O 0.0106 0.0060 'International Tables Vol C Tables 4.2.6.8 and 6.1.1.4'
I I -0.4742 1.8119 'International Tables Vol C Tables 4.2.6.8 and 6.1.1.4'

loop_
_geom_angle_atom_site_label_1
_geom_angle_atom_site_label_2
_geom_angle_atom_site_label_3
_geom_angle
_geom_angle_publ_flag
C6 C1 C2 121.7(5) ?
C6 C1 I1 122.3(3) y
C2 C1 I1 116.0(4) ?
C3 C2 C1 119.5(5) ?
C3 C2 H2 120.2 ?
C1 C2 H2 120.2 ?
C2 C3 C4 120.4(5) ?
C2 C3 H3 119.8 ?
C4 C3 H3 119.8 ?
C5 C4 C3 120.9(5) ?
C5 C4 H4 119.6 ?
C3 C4 H4 119.6 ?
C4 C5 C6 119.2(4) ?
C4 C5 C8 118.9(4) ?
C6 C5 C8 121.9(4) ?
C1 C6 C5 118.3(4) ?
C1 C6 C7 122.8(4) ?
C5 C6 C7 118.8(4) y
N1 C7 C6 114.9(3) y
N1 C7 H7A 108.5 ?
C6 C7 H7A 108.5 ?
N1 C7 H7B 108.5 ?
C6 C7 H7B 108.5 ?
H7A C7 H7B 107.5 ?
N2 C8 C5 114.8(4) ?
N2 C8 H8A 108.6 ?
C5 C8 H8A 108.6 ?
N2 C8 H8B 108.6 ?
C5 C8 H8B 108.6 ?
H8A C8 H8B 107.5 ?
O1 C9 N1 126.3(4) ?
O1 C9 N3 126.1(4) ?
N1 C9 N3 107.5(4) ?
O2 C10 N2 126.0(4) ?
O2 C10 N4 125.6(4) ?
N2 C10 N4 108.3(4) ?
N2 C11 N1 113.5(3) y
N2 C11 C12 108.5(3) y
N1 C11 C12 114.2(3) ?
N2 C11 C15 102.1(3) ?
N1 C11 C15 103.4(3) ?
C12 C11 C15 114.5(4) ?
O4 C12 O3 125.3(4) ?
O4 C12 C11 120.7(4) ?
O3 C12 C11 113.9(4) ?
O3 C13 C14 111.8(4) ?
O3 C13 H13A 109.3 ?
C14 C13 H13A 109.3 ?
O3 C13 H13B 109.3 ?
C14 C13 H13B 109.3 ?
H13A C13 H13B 107.9 ?
C13 C14 H14A 109.5 ?
C13 C14 H14B 109.5 ?
H14A C14 H14B 109.5 ?
C13 C14 H14C 109.5 ?
H14A C14 H14C 109.5 ?
H14B C14 H14C 109.5 ?
N4 C15 N3 112.1(4) ?
N4 C15 C16 110.6(4) ?
N3 C15 C16 109.0(4) ?
N4 C15 C11 104.5(3) ?
N3 C15 C11 103.9(3) ?
C16 C15 C11 116.6(4) ?
O5 C16 O6 123.4(5) ?
O5 C16 O5' 58.2(17) ?
O6 C16 O5' 108.4(17) ?
O5 C16 C15 123.2(5) ?
O6 C16 C15 112.6(4) ?
O5' C16 C15 113.5(11) ?
C18 C17 O6 111.4(5) ?
C18 C17 H17A 109.3 ?
O6 C17 H17A 109.3 ?
C18 C17 H17B 109.3 ?
O6 C17 H17B 109.3 ?
H17A C17 H17B 108.0 ?
C17 C18 H18A 109.5 ?
C17 C18 H18B 109.5 ?
H18A C18 H18B 109.5 ?
C17 C18 H18C 109.5 ?
H18A C18 H18C 109.5 ?
H18B C18 H18C 109.5 ?
O7 C19 N3 111.0(3) y
O7 C19 H19A 109.4 ?
N3 C19 H19A 109.4 ?
O7 C19 H19B 109.4 ?
N3 C19 H19B 109.4 ?
H19A C19 H19B 108.0 ?
O7 C20 N4 111.8(4) ?
O7 C20 H20A 109.3 ?
N4 C20 H20A 109.3 ?
O7 C20 H20B 109.3 ?
N4 C20 H20B 109.3 ?
H20A C20 H20B 107.9 ?
C9 N1 C7 121.2(3) ?
C9 N1 C11 111.8(3) ?
C7 N1 C11 121.6(3) ?
C10 N2 C11 113.5(4) ?
C10 N2 C8 122.7(4) ?
C11 N2 C8 121.4(3) ?
C9 N3 C19 121.1(4) y
C9 N3 C15 111.1(3) ?
C19 N3 C15 116.3(4) y
C10 N4 C15 110.4(3) ?
C10 N4 C20 120.0(4) ?
C15 N4 C20 116.2(4) ?
C12 O3 C13 117.1(4) ?
C16 O6 C17 120.0(5) ?
C20 O7 C19 110.6(4) y

loop_
_geom_bond_atom_site_label_1
_geom_bond_atom_site_label_2
_geom_bond_distance
_geom_bond_publ_flag
C1 C6 1.378(6) ?
C1 C2 1.399(7) ?
C1 I1 2.099(5) y
C2 C3 1.354(8) ?
C2 H2 0.9300 ?
C3 C4 1.392(8) ?
C3 H3 0.9300 ?
C4 C5 1.384(6) ?
C4 H4 0.9300 ?
C5 C6 1.418(6) ?
C5 C8 1.488(6) ?
C6 C7 1.534(6) y
C7 N1 1.449(5) y
C7 H7A 0.9700 ?
C7 H7B 0.9700 ?
C8 N2 1.448(5) ?
C8 H8A 0.9700 ?
C8 H8B 0.9700 ?
C9 O1 1.196(5) y
C9 N1 1.389(5) y
C9 N3 1.395(6) ?
C10 O2 1.214(5) ?
C10 N2 1.352(5) ?
C10 N4 1.390(6) ?
C11 N2 1.445(5) ?
C11 N1 1.449(5) ?
C11 C12 1.541(6) ?
C11 C15 1.558(6) ?
C12 O4 1.182(6) ?
C12 O3 1.297(5) ?
C13 O3 1.463(5) ?
C13 C14 1.496(7) ?
C13 H13A 0.9700 ?
C13 H13B 0.9700 ?
C14 H14A 0.9600 ?
C14 H14B 0.9600 ?
C14 H14C 0.9600 ?
C15 N4 1.448(6) ?
C15 N3 1.459(5) ?
C15 C16 1.537(6) ?
C16 O5 1.203(7) ?
C16 O6 1.276(6) ?
C16 O5' 1.30(2) ?
C17 C18 1.417(8) ?
C17 O6 1.452(6) ?
C17 H17A 0.9700 ?
C17 H17B 0.9700 ?
C18 H18A 0.9600 ?
C18 H18B 0.9600 ?
C18 H18C 0.9600 ?
C19 O7 1.427(6) y
C19 N3 1.440(6) y
C19 H19A 0.9700 ?
C19 H19B 0.9700 ?
C20 O7 1.411(7) ?
C20 N4 1.457(6) ?
C20 H20A 0.9700 ?
C20 H20B 0.9700 ?

loop_
_geom_hbond_atom_site_label_D
_geom_hbond_atom_site_label_H
_geom_hbond_atom_site_label_A
_geom_hbond_site_symmetry_A
_geom_hbond_distance_DH
_geom_hbond_distance_HA
_geom_hbond_distance_DA
_geom_hbond_angle_DHA
_geom_hbond_publ_flag
C19 H19B O2 5_577 0.97 2.49 3.251(6) 135.2 yes
C13 H13A O4 8_655 0.97 2.53 3.302(6) 136.4 yes
C8 H8B O2 8_655 0.97 2.35 3.246(5) 153.3 yes
C7 H7A O2 8_655 0.97 2.47 3.353(5) 151.8 yes

loop_
_geom_torsion_atom_site_label_1
_geom_torsion_atom_site_label_2
_geom_torsion_atom_site_label_3
_geom_torsion_atom_site_label_4
_geom_torsion
C6 C1 C2 C3 0.7(8)
I1 C1 C2 C3 179.9(4)
C1 C2 C3 C4 0.0(9)
C2 C3 C4 C5 -0.9(9)
C3 C4 C5 C6 1.1(7)
C3 C4 C5 C8 -179.6(5)
C2 C1 C6 C5 -0.5(7)
I1 C1 C6 C5 -179.6(3)
C2 C1 C6 C7 176.6(4)
I1 C1 C6 C7 -2.6(6)
C4 C5 C6 C1 -0.4(6)
C8 C5 C6 C1 -179.7(4)
C4 C5 C6 C7 -177.6(4)
C8 C5 C6 C7 3.1(6)
C1 C6 C7 N1 121.4(4)
C5 C6 C7 N1 -61.6(5)
C4 C5 C8 N2 -121.4(4)
C6 C5 C8 N2 57.9(5)
N2 C11 C12 O4 -43.1(6)
N1 C11 C12 O4 -170.8(5)
C15 C11 C12 O4 70.2(6)
N2 C11 C12 O3 136.8(4)
N1 C11 C12 O3 9.1(6)
C15 C11 C12 O3 -109.9(4)
N2 C11 C15 N4 1.9(4)
N1 C11 C15 N4 119.9(3)
C12 C11 C15 N4 -115.2(4)
N2 C11 C15 N3 -115.8(3)
N1 C11 C15 N3 2.3(4)
C12 C11 C15 N3 127.2(4)
N2 C11 C15 C16 124.2(4)
N1 C11 C15 C16 -117.7(4)
C12 C11 C15 C16 7.2(5)
N4 C15 C16 O5 -11.2(11)
N3 C15 C16 O5 112.5(10)
C11 C15 C16 O5 -130.3(10)
N4 C15 C16 O6 178.7(4)
N3 C15 C16 O6 -57.7(6)
C11 C15 C16 O6 59.5(6)
N4 C15 C16 O5' 55(2)
N3 C15 C16 O5' 179(2)
C11 C15 C16 O5' -64(2)
O1 C9 N1 C7 -13.1(6)
N3 C9 N1 C7 170.6(3)
O1 C9 N1 C11 -167.5(4)
N3 C9 N1 C11 16.2(4)
C6 C7 N1 C9 -75.8(5)
C6 C7 N1 C11 76.0(5)
N2 C11 N1 C9 98.5(4)
C12 C11 N1 C9 -136.4(4)
C15 C11 N1 C9 -11.3(4)
N2 C11 N1 C7 -55.8(5)
C12 C11 N1 C7 69.4(5)
C15 C11 N1 C7 -165.5(3)
O2 C10 N2 C11 172.2(4)
N4 C10 N2 C11 -10.9(5)
O2 C10 N2 C8 9.6(7)
N4 C10 N2 C8 -173.5(4)
N1 C11 N2 C10 -105.3(4)
C12 C11 N2 C10 126.6(4)
C15 C11 N2 C10 5.4(4)
N1 C11 N2 C8 57.7(5)
C12 C11 N2 C8 -70.5(5)
C15 C11 N2 C8 168.3(3)
C5 C8 N2 C10 83.3(5)
C5 C8 N2 C11 -78.1(5)
O1 C9 N3 C19 27.3(7)
N1 C9 N3 C19 -156.4(4)
O1 C9 N3 C15 169.3(4)
N1 C9 N3 C15 -14.4(5)
O7 C19 N3 C9 89.7(5)
O7 C19 N3 C15 -50.4(5)
N4 C15 N3 C9 -105.0(4)
C16 C15 N3 C9 132.2(4)
C11 C15 N3 C9 7.2(4)
N4 C15 N3 C19 38.9(5)
C16 C15 N3 C19 -83.8(5)
C11 C15 N3 C19 151.1(4)
O2 C10 N4 C15 -171.2(4)
N2 C10 N4 C15 11.9(5)
O2 C10 N4 C20 -31.9(7)
N2 C10 N4 C20 151.2(4)
N3 C15 N4 C10 103.6(4)
C16 C15 N4 C10 -134.5(4)
C11 C15 N4 C10 -8.3(4)
N3 C15 N4 C20 -37.4(5)
C16 C15 N4 C20 84.4(5)
C11 C15 N4 C20 -149.3(4)
O7 C20 N4 C10 -88.7(5)
O7 C20 N4 C15 48.4(6)
O4 C12 O3 C13 8.5(8)
C11 C12 O3 C13 -171.4(4)
C14 C13 O3 C12 -79.5(6)
O5 C16 O6 C17 9.0(12)
O5' C16 O6 C17 -55(2)
C15 C16 O6 C17 179.2(4)
C18 C17 O6 C16 -117.0(7)
N4 C20 O7 C19 -58.5(5)
N3 C19 O7 C20 59.4(5)
